data_7028575
loop_
_publ_author_name
'Madsen, Solveig R.'
'Thomsen, Maja K.'
'Scheins, Stephan'
'Chen, Yu-Sheng'
'Finkelmeier, Nils'
'Stalke, Dietmar'
'Overgaard, Jacob'
'Iversen, Bo B.'

_publ_section_title
;
 A structural study of a three-membered linear metal chain compound at
 elevated pressure.
;
_journal_issue 3
_journal_name_full 'Dalton transactions (Cambridge, England : 2003)'
_journal_page_first 1313
_journal_page_last 1320
_journal_paper_doi 10.1039/c3dt52035h
_journal_volume 43
_journal_year 2014
_chemical_formula_moiety 'C40 H32 Cl2 Co3 N12, C H2 Cl2'
_chemical_formula_sum 'C41 H34 Cl4 Co3 N12'
_chemical_formula_weight 1013.45
_chemical_name_systematic
;
 ?
;
_space_group_crystal_system orthorhombic
_space_group_IT_number 34
_space_group_name_Hall 'P 2 -2n'
_space_group_name_H-M_alt 'P n n 2'
_symmetry_space_group_name_Hall 'P 2 -2n'
_symmetry_space_group_name_H-M 'P n n 2'
_atom_sites_solution_hydrogens geom
_audit_creation_date 2013-05-22
_audit_creation_method
;
  Olex2 1.2
  (compiled Apr  9 2013 14:10:59, GUI svn.r4458)
;
_cell_angle_alpha 90
_cell_angle_beta 90
_cell_angle_gamma 90
_cell_formula_units_Z 2
_cell_length_a 13.502(2)
_cell_length_b 12.5615(13)
_cell_length_c 10.381(4)
_cell_measurement_pressure 2170000(50000)
_cell_measurement_reflns_used 2009
_cell_measurement_temperature 292.4(6)
_cell_measurement_theta_max 25.6446
_cell_measurement_theta_min 1.5051
_cell_volume 1760.7(7)
_computing_cell_refinement
;
CrysAlisPro, Agilent Technologies,
Version 1.171.35.21 (release 20-01-2012 CrysAlis171 .NET)
(compiled Jan 23 2012,18:06:46)
;
_computing_data_collection
;
CrysAlisPro, Agilent Technologies,
Version 1.171.35.21 (release 20-01-2012 CrysAlis171 .NET)
(compiled Jan 23 2012,18:06:46)
;
_computing_data_reduction
;
CrysAlisPro, Agilent Technologies,
Version 1.171.35.21 (release 20-01-2012 CrysAlis171 .NET)
(compiled Jan 23 2012,18:06:46)
;
_computing_molecular_graphics
;
O. V. Dolomanov, L. J. Bourhis, R. J. Gildea, J. A. K. Howard and H. Puschmann,
OLEX2: a complete structure solution, refinement and analysis program.
J. Appl. Cryst. (2009). 42, 339-341.
;
_computing_publication_material
;
O. V. Dolomanov, L. J. Bourhis, R. J. Gildea, J. A. K. Howard and H. Puschmann,
OLEX2: a complete structure solution, refinement and analysis program.
J. Appl. Cryst. (2009). 42, 339-341.
;
_computing_structure_refinement
;
XL, G.M. Sheldrick, Acta Cryst.
(2008). A64, 112-122
;
_diffrn_ambient_pressure 2170000(50000)
_diffrn_ambient_temperature 292.4(6)
_diffrn_detector_area_resol_mean 10.3590
_diffrn_measured_fraction_theta_full 0.519
_diffrn_measured_fraction_theta_max 0.499
_diffrn_measurement_details
;
  1 omega   -1.00   36.00   1.0000   80.0000
omega____ theta____ kappa____ phi______ frames
    -       12.6171  -39.0000 -167.0000 37

  2 omega   14.00   40.00   1.0000   80.0000
omega____ theta____ kappa____ phi______ frames
    -      -13.4764 -135.0000 -123.0000 26

  3 omega  -52.00  -22.00   1.0000   80.0000
omega____ theta____ kappa____ phi______ frames
    -      -13.4764   57.0000  150.0000 30

  4 omega   -6.00   21.00   1.0000   80.0000
omega____ theta____ kappa____ phi______ frames
    -      -13.4764   57.0000  150.0000 27

  5 omega    2.00   30.00   1.0000   80.0000
omega____ theta____ kappa____ phi______ frames
    -      -13.4764  -67.0000   23.0000 28

  6 omega  -46.00    7.00   1.0000   80.0000
omega____ theta____ kappa____ phi______ frames
    -       12.6171  114.0000  -45.0000 53

  7 omega   16.00   85.00   1.0000   80.0000
omega____ theta____ kappa____ phi______ frames
    -       12.6171 -135.0000   57.0000 69

  8 omega -114.00  -49.00   1.0000   80.0000
omega____ theta____ kappa____ phi______ frames
    -      -13.4764    0.0000  -90.0000 65

  9 omega   -2.00   37.00   1.0000   80.0000
omega____ theta____ kappa____ phi______ frames
    -      -13.4764  -99.0000   30.0000 39
;
_diffrn_measurement_device_type 'SuperNova, Single source at offset), Atlas'
_diffrn_measurement_method '\w scans'
_diffrn_orient_matrix_UB_11 0.0293319000
_diffrn_orient_matrix_UB_12 0.0022245000
_diffrn_orient_matrix_UB_13 0.0566494000
_diffrn_orient_matrix_UB_21 0.0361945000
_diffrn_orient_matrix_UB_22 -0.0327151000
_diffrn_orient_matrix_UB_23 -0.0298098000
_diffrn_orient_matrix_UB_31 0.0242901000
_diffrn_orient_matrix_UB_32 0.0459498000
_diffrn_orient_matrix_UB_33 -0.0239227000
_diffrn_radiation_monochromator mirror
_diffrn_radiation_type 'Mo K\a'
_diffrn_radiation_wavelength 0.7107
_diffrn_reflns_av_R_equivalents 0.0844
_diffrn_reflns_av_unetI/netI 0.1257
_diffrn_reflns_Laue_measured_fraction_full 0.519
_diffrn_reflns_Laue_measured_fraction_max 0.499
_diffrn_reflns_limit_h_max 14
_diffrn_reflns_limit_h_min -14
_diffrn_reflns_limit_k_max 15
_diffrn_reflns_limit_k_min -14
_diffrn_reflns_limit_l_max 9
_diffrn_reflns_limit_l_min -8
_diffrn_reflns_number 4005
_diffrn_reflns_point_group_measured_fraction_full 0.465
_diffrn_reflns_point_group_measured_fraction_max 0.445
_diffrn_reflns_theta_full 25.242
_diffrn_reflns_theta_max 25.700
_diffrn_reflns_theta_min 2.214
_diffrn_source 'SuperNova (Mo) X-ray Source'
_exptl_absorpt_coefficient_mu 1.756
_exptl_absorpt_correction_T_max 1.00000
_exptl_absorpt_correction_T_min 0.42054
_exptl_absorpt_correction_type multi-scan
_exptl_absorpt_process_details
;
CrysAlisPro, Agilent Technologies,
Version 1.171.35.21 (release 20-01-2012 CrysAlis171 .NET)
(compiled Jan 23 2012,18:06:46)
Empirical absorption correction using spherical harmonics,
 implemented in SCALE3 ABSPACK scaling algorithm.
;
_exptl_crystal_colour 'dark green'
_exptl_crystal_density_diffrn 1.900
_exptl_crystal_density_method 'not measured'
_exptl_crystal_description prism
_exptl_crystal_F_000 1026
_exptl_crystal_size_max 0.1612
_exptl_crystal_size_mid 0.1166
_exptl_crystal_size_min 0.05
_refine_diff_density_max 0.617
_refine_diff_density_min -0.735
_refine_diff_density_rms 0.164
_refine_ls_abs_structure_details
;
 Flack x determined using 295 quotients [(I+)-(I-)]/[(I+)+(I-)]
 (Parsons and Flack (2004), Acta Cryst. A60, s61).
;
_refine_ls_abs_structure_Flack 0.000(6)
_refine_ls_extinction_method none
_refine_ls_goodness_of_fit_ref 1.070
_refine_ls_hydrogen_treatment constr
_refine_ls_matrix_type full
_refine_ls_number_parameters 153
_refine_ls_number_reflns 1496
_refine_ls_number_restraints 589
_refine_ls_restrained_S_all 0.953
_refine_ls_R_factor_all 0.1315
_refine_ls_R_factor_gt 0.0756
_refine_ls_shift/su_max 0.000
_refine_ls_shift/su_mean 0.000
_refine_ls_structure_factor_coef Fsqd
_refine_ls_weighting_details
;
 w=1/[\s^2^(Fo^2^)+(0.1256P)^2^+4.3791P]
 where P=(Fo^2^+2Fc^2^)/3
;
_refine_ls_weighting_scheme calc
_refine_ls_wR_factor_gt 0.1870
_refine_ls_wR_factor_ref 0.2406
_reflns_Friedel_coverage 0.685
_reflns_Friedel_fraction_full 0.404
_reflns_Friedel_fraction_max 0.385
_reflns_number_gt 997
_reflns_number_total 1496
_reflns_threshold_expression 'I > 2\s(I)'
_cod_data_source_file c3dt52035h.txt
_cod_data_source_block c3a
_cod_database_code 7028575
_chemical_oxdiff_formula 'C40 H40 N12 Cl4 Co3'
_reflns_odcompleteness_completeness 58.05
_reflns_odcompleteness_iscentric 1
_reflns_odcompleteness_theta 23.21
_olex2_refinement_description
;
1. Fixed Uiso
 At 1.2 times of:
  All C(H) groups, All C(H,H) groups
2. Restrained distances
 C21A-Cl3A = C21A-Cl2A
 1.77 with sigma of 0.08
 Cl2A-Cl3A
 2.95 with sigma of 0.1
 C21B-Cl3B = C21B-Cl2B
 1.77 with sigma of 0.08
 Cl2B-Cl3B
 2.95 with sigma of 0.1
3. Restrained planarity
 N1, C1, C2, C3, C4, C5
 with sigma of 0.1
 N2, C6, C7, C8, C9, C10
 with sigma of 0.1
 N3, C11, C12, C13, C14, C15
 with sigma of 0.1
 N4, C16, C17, C18, C19, C20
 with sigma of 0.1
4. Uiso/Uaniso restraints and constraints
Cl3A \\sim C21A \\sim Cl3B \\sim C21B \\sim Cl2A \\sim Cl2B: within 4A with sigma of 0.03 and sigma for terminal atoms of 0.06
5. Same fragment restrains
{N2, C6, C7, C8, C9, C10}
{N3, C11, C12, C13, C14, C15}
{N4, C16, C17, C18, C19, C20}
{N1, C5, C4, C3, C2, C1}
{C1, C2, C3, C4, C5, N1}
as
{N1, C1, C2, C3, C4, C5}
{C21B, Cl2B, Cl3B}
as
{C21A, Cl2A, Cl3A}
6. Others
 0.5*Sof(C21A)=0.5*Sof(H21A)=0.5*Sof(H21B)=0.5*Sof(Cl2A)=0.5*Sof(Cl3A)=1-0.5*
 Sof(C21B)=1-0.5*Sof(H21C)=1-0.5*Sof(H21D)=1-0.5*Sof(Cl2B)=1-0.5*Sof(Cl3B)
7.a Secondary CH2 refined with riding coordinates:
 C21A(H21A,H21B), C21B(H21C,H21D)
7.b Aromatic/amide H refined with riding coordinates:
 C2(H2), C3(H3), C4(H4), C5(H5), C7(H7), C8(H8), C9(H9), C10(H10), C11(H11),
 C12(H12), C13(H13), C14(H14), C16(H16), C17(H17), C18(H18), C19(H19)
;
_shelx_space_group_comment
;
The symmetry employed for this shelxl refinement is uniquely defined
by the following loop, which should always be used as a source of
symmetry information in preference to the above space-group names.
They are only intended as comments.
;
_shelxl_version_number 2013-2

loop_
_space_group_symop_operation_xyz
'x, y, z'
'-x, -y, z'
'-x+1/2, y+1/2, z+1/2'
'x+1/2, -y+1/2, z+1/2'

loop_
_atom_site_label
_atom_site_type_symbol
_atom_site_fract_x
_atom_site_fract_y
_atom_site_fract_z
_atom_site_U_iso_or_equiv
_atom_site_adp_type
_atom_site_occupancy
_atom_site_site_symmetry_order
_atom_site_calc_flag
_atom_site_refinement_flags_posn
_atom_site_refinement_flags_adp
_atom_site_refinement_flags_occupancy
_atom_site_disorder_assembly
_atom_site_disorder_group
N1 N 0.5317(13) 0.6795(13) -0.1724(19) 0.033(5) Uiso 1 1 d D . . . .
C1 C 0.4540(14) 0.6226(14) -0.221(2) 0.037(6) Uiso 1 1 d D . . . .
C2 C 0.4216(16) 0.6367(16) -0.344(2) 0.046(8) Uiso 1 1 d D . . . .
H2 H 0.3672 0.5981 -0.3727 0.055 Uiso 1 1 calc R U . . .
C3 C 0.4671(17) 0.7062(17) -0.425(2) 0.048(8) Uiso 1 1 d D . . . .
H3 H 0.4469 0.7121 -0.5102 0.058 Uiso 1 1 calc R U . . .
C4 C 0.5433(18) 0.767(2) -0.378(2) 0.054(8) Uiso 1 1 d D . . . .
H4 H 0.5724 0.8195 -0.4296 0.065 Uiso 1 1 calc R U . . .
C5 C 0.5754(15) 0.7505(17) -0.256(2) 0.036(7) Uiso 1 1 d D . . . .
H5 H 0.6299 0.7889 -0.2266 0.043 Uiso 1 1 calc R U . . .
N2 N 0.4698(11) 0.7261(12) 0.0724(17) 0.020(4) Uiso 1 1 d D . . . .
C6 C 0.3976(12) 0.6663(13) 0.1292(19) 0.019(5) Uiso 1 1 d D . . . .
C7 C 0.3124(14) 0.7129(13) 0.177(2) 0.033(7) Uiso 1 1 d D . . . .
H7 H 0.2637 0.6712 0.2156 0.039 Uiso 1 1 calc R U . . .
C8 C 0.3003(14) 0.8211(13) 0.168(3) 0.030(6) Uiso 1 1 d D . . . .
H8 H 0.2429 0.8533 0.1982 0.036 Uiso 1 1 calc R U . . .
C9 C 0.3735(15) 0.8807(15) 0.114(3) 0.041(7) Uiso 1 1 d D . . . .
H9 H 0.3676 0.9544 0.1111 0.050 Uiso 1 1 calc R U . . .
C10 C 0.4549(17) 0.8332(14) 0.063(2) 0.038(8) Uiso 1 1 d D . . . .
H10 H 0.5019 0.8749 0.0215 0.046 Uiso 1 1 calc R U . . .
N3 N 0.6989(12) 0.5717(12) -0.061(2) 0.033(6) Uiso 1 1 d D . . . .
C11 C 0.7934(12) 0.5977(14) -0.028(2) 0.032(6) Uiso 1 1 d D . . . .
H11 H 0.8046 0.6565 0.0246 0.039 Uiso 1 1 calc R U . . .
C12 C 0.8726(15) 0.5390(16) -0.071(2) 0.041(7) Uiso 1 1 d D . . . .
H12 H 0.9368 0.5566 -0.0463 0.049 Uiso 1 1 calc R U . . .
C13 C 0.8552(14) 0.4541(16) -0.150(3) 0.043(7) Uiso 1 1 d D . . . .
H13 H 0.9080 0.4156 -0.1838 0.052 Uiso 1 1 calc R U . . .
C14 C 0.7605(13) 0.4259(15) -0.179(3) 0.033(6) Uiso 1 1 d D . . . .
H14 H 0.7490 0.3693 -0.2348 0.039 Uiso 1 1 calc R U . . .
C15 C 0.6814(14) 0.4801(15) -0.127(3) 0.040(7) Uiso 1 1 d D . . . .
N4 N 0.6224(14) 0.6161(12) 0.1786(18) 0.034(5) Uiso 1 1 d D . . . .
C16 C 0.6510(14) 0.6926(15) 0.264(2) 0.039(7) Uiso 1 1 d D . . . .
H16 H 0.6524 0.7636 0.2387 0.047 Uiso 1 1 calc R U . . .
C17 C 0.6771(17) 0.6658(16) 0.385(2) 0.052(8) Uiso 1 1 d D . . . .
H17 H 0.6977 0.7181 0.4428 0.062 Uiso 1 1 calc R U . . .
C18 C 0.6735(18) 0.5626(15) 0.424(2) 0.044(8) Uiso 1 1 d D . . . .
H18 H 0.6884 0.5451 0.5084 0.053 Uiso 1 1 calc R U . . .
C19 C 0.6482(17) 0.4846(16) 0.339(2) 0.046(7) Uiso 1 1 d D . . . .
H19 H 0.6498 0.4136 0.3640 0.055 Uiso 1 1 calc R U . . .
C20 C 0.6203(17) 0.5118(14) 0.217(2) 0.033(7) Uiso 1 1 d D . . . .
N6 N 0.5843(14) 0.4438(16) 0.127(3) 0.027(5) Uiso 1 1 d . . . . .
N5 N 0.5837(14) 0.4483(16) -0.130(2) 0.026(5) Uiso 1 1 d . . . . .
Cl1 Cl 0.6863(4) 0.8227(4) 0.0036(11) 0.0375(18) Uani 1 1 d . . . . .
Co1 Co 0.58737(18) 0.6578(2) 0.0035(5) 0.0278(11) Uani 1 1 d . . . . .
Co2 Co 0.5000 0.5000 -0.0031(8) 0.0297(14) Uani 1 2 d S T P . .
C21A C 0.019(6) 0.472(10) 0.321(10) 0.06(3) Uiso 0.290(18) 1 d D U P A -1
H21A H 0.0048 0.3976 0.3363 0.075 Uiso 0.290(18) 1 calc R U P A -1
H21B H 0.0429 0.5027 0.4009 0.075 Uiso 0.290(18) 1 calc R U P A -1
Cl2A Cl 0.116(2) 0.483(2) 0.200(4) 0.064(10) Uiso 0.290(18) 1 d D U P A -1
Cl3A Cl -0.090(3) 0.537(2) 0.275(4) 0.052(10) Uiso 0.290(18) 1 d D U P A -1
C21B C 0.081(6) 0.514(7) 0.28(3) 0.07(3) Uiso 0.210(18) 1 d D U P A -2
H21C H 0.1044 0.5454 0.3638 0.084 Uiso 0.210(18) 1 calc R U P A -2
H21D H 0.1036 0.5576 0.2132 0.084 Uiso 0.210(18) 1 calc R U P A -2
Cl2B Cl 0.132(3) 0.380(3) 0.268(5) 0.066(14) Uiso 0.210(18) 1 d D U P A -2
Cl3B Cl -0.048(3) 0.510(3) 0.285(5) 0.039(11) Uiso 0.210(18) 1 d D U P A -2

loop_
_atom_site_aniso_label
_atom_site_aniso_U_11
_atom_site_aniso_U_22
_atom_site_aniso_U_33
_atom_site_aniso_U_23
_atom_site_aniso_U_13
_atom_site_aniso_U_12
Cl1 0.039(4) 0.032(3) 0.042(7) 0.004(5) 0.004(4) -0.010(2)
Co1 0.026(2) 0.0269(16) 0.031(4) 0.001(2) 0.0001(19) 0.0003(12)
Co2 0.027(3) 0.027(2) 0.036(5) 0.000 0.000 0.0004(17)

loop_
_atom_type_symbol
_atom_type_description
_atom_type_scat_dispersion_real
_atom_type_scat_dispersion_imag
_atom_type_scat_source
C C 0.0033 0.0016 'International Tables Vol C Tables 4.2.6.8 and 6.1.1.4'
H H 0.0000 0.0000 'International Tables Vol C Tables 4.2.6.8 and 6.1.1.4'
N N 0.0061 0.0033 'International Tables Vol C Tables 4.2.6.8 and 6.1.1.4'
Cl Cl 0.1484 0.1585 'International Tables Vol C Tables 4.2.6.8 and 6.1.1.4'
Co Co 0.3494 0.9721 'International Tables Vol C Tables 4.2.6.8 and 6.1.1.4'

loop_
_geom_angle_atom_site_label_1
_geom_angle_atom_site_label_2
_geom_angle_atom_site_label_3
_geom_angle
_geom_angle_site_symmetry_1
_geom_angle_site_symmetry_3
C1 N1 C5 116.0(17) . .
C1 N1 Co1 123.7(14) . .
C5 N1 Co1 120.1(13) . .
N1 C1 N5 111.5(19) . 2_665
C2 C1 N1 121.6(18) . .
C2 C1 N5 126.9(19) . 2_665
C3 C2 C1 121.3(19) . .
C2 C3 C4 118.7(19) . .
C5 C4 C3 118.6(18) . .
C4 C5 N1 123.5(18) . .
C6 N2 Co1 120.0(11) . .
C10 N2 C6 117.8(15) . .
C10 N2 Co1 122.1(12) . .
N2 C6 C7 121.2(14) . .
N2 C6 N6 114.2(16) . 2_665
C7 C6 N6 124.5(16) . 2_665
C8 C7 C6 119.5(16) . .
C9 C8 C7 119.2(17) . .
C10 C9 C8 120.4(17) . .
C9 C10 N2 121.8(17) . .
C11 N3 C15 119.5(15) . .
C11 N3 Co1 120.0(12) . .
C15 N3 Co1 120.1(12) . .
N3 C11 C12 121.4(17) . .
C13 C12 C11 118.7(17) . .
C14 C13 C12 119.8(17) . .
C13 C14 C15 120.9(17) . .
N3 C15 C14 118.7(16) . .
N3 C15 N5 114.9(17) . .
C14 C15 N5 126.3(16) . .
C16 N4 C20 119.5(16) . .
C16 N4 Co1 119.1(13) . .
C20 N4 Co1 121.5(14) . .
C17 C16 N4 120.3(17) . .
C16 C17 C18 120.1(19) . .
C17 C18 C19 120.6(18) . .
C18 C19 C20 119.3(18) . .
C19 C20 N4 120.2(18) . .
N6 C20 N4 114.4(19) . .
N6 C20 C19 125.4(18) . .
C6 N6 Co2 118.7(17) 2_665 .
C20 N6 C6 123(2) . 2_665
C20 N6 Co2 117.9(14) . .
C1 N5 Co2 118.8(15) 2_665 .
C15 N5 C1 123(2) . 2_665
C15 N5 Co2 117.8(16) . .
N1 Co1 Cl1 95.2(5) . .
N1 Co1 Co2 84.1(5) . .
N2 Co1 N1 88.2(8) . .
N2 Co1 N3 172.9(7) . .
N2 Co1 N4 88.5(8) . .
N2 Co1 Cl1 94.1(5) . .
N2 Co1 Co2 88.4(5) . .
N3 Co1 N1 93.0(8) . .
N3 Co1 Cl1 92.7(5) . .
N3 Co1 Co2 84.8(5) . .
N4 Co1 N1 169.1(7) . .
N4 Co1 N3 89.0(8) . .
N4 Co1 Cl1 95.4(5) . .
N4 Co1 Co2 85.5(5) . .
Co2 Co1 Cl1 177.4(3) . .
N6 Co2 N6 89.4(15) 2_665 .
N6 Co2 Co1 88.0(6) . 2_665
N6 Co2 Co1 89.6(6) 2_665 2_665
N6 Co2 Co1 88.0(6) 2_665 .
N6 Co2 Co1 89.6(6) . .
N5 Co2 N6 90.6(8) 2_665 2_665
N5 Co2 N6 178.6(10) . 2_665
N5 Co2 N6 178.6(10) 2_665 .
N5 Co2 N6 90.6(8) . .
N5 Co2 N5 89.4(15) . 2_665
N5 Co2 Co1 91.8(6) . 2_665
N5 Co2 Co1 91.8(6) 2_665 .
N5 Co2 Co1 90.6(6) . .
N5 Co2 Co1 90.6(6) 2_665 2_665
Co1 Co2 Co1 176.6(4) . 2_665
Cl3A C21A Cl2A 113(5) . .
Cl3B C21B Cl2B 111(5) . .

loop_
_geom_bond_atom_site_label_1
_geom_bond_atom_site_label_2
_geom_bond_distance
_geom_bond_site_symmetry_2
N1 C1 1.365(16) .
N1 C5 1.375(16) .
N1 Co1 1.993(19) .
C1 C2 1.360(18) .
C1 N5 1.39(3) 2_665
C2 C3 1.360(17) .
C3 C4 1.373(17) .
C4 C5 1.363(18) .
N2 C6 1.365(16) .
N2 C10 1.364(15) .
N2 Co1 1.941(15) .
C6 C7 1.383(17) .
C6 N6 1.40(2) 2_665
C7 C8 1.372(16) .
C8 C9 1.362(17) .
C9 C10 1.354(17) .
N3 C11 1.361(16) .
N3 C15 1.362(16) .
N3 Co1 1.971(17) .
C11 C12 1.373(17) .
C12 C13 1.367(17) .
C13 C14 1.361(16) .
C14 C15 1.376(17) .
C15 N5 1.38(3) .
N4 C16 1.363(17) .
N4 C20 1.369(16) .
N4 Co1 1.95(2) .
C16 C17 1.351(17) .
C17 C18 1.356(17) .
C18 C19 1.359(17) .
C19 C20 1.366(17) .
C20 N6 1.35(3) .
N6 C6 1.40(2) 2_665
N6 Co2 1.90(2) .
N5 C1 1.39(3) 2_665
N5 Co2 1.85(2) .
Cl1 Co1 2.465(5) .
Co1 Co2 2.308(2) .
Co2 N6 1.90(2) 2_665
Co2 N5 1.85(2) 2_665
Co2 Co1 2.308(2) 2_665
C21A Cl2A 1.82(7) .
C21A Cl3A 1.74(6) .
C21B Cl2B 1.82(7) .
C21B Cl3B 1.74(6) .

loop_
_geom_torsion_atom_site_label_1
_geom_torsion_atom_site_label_2
_geom_torsion_atom_site_label_3
_geom_torsion_atom_site_label_4
_geom_torsion
_geom_torsion_site_symmetry_1
_geom_torsion_site_symmetry_4
N1 C1 C2 C3 2(2) . .
C1 N1 C5 C4 2(3) . .
C1 C2 C3 C4 -4(3) . .
C1 N5 Co2 N6 121.4(19) 2_665 .
C1 N5 Co2 N5 -57.2(16) 2_665 2_665
C1 N5 Co2 Co1 33.4(17) 2_665 2_665
C1 N5 Co2 Co1 -149.0(17) 2_665 .
C2 C3 C4 C5 5(4) . .
C3 C4 C5 N1 -4(4) . .
C5 N1 C1 C2 -1(2) . .
C5 N1 C1 N5 179(2) . 2_665
N2 C6 C7 C8 0(2) . .
C6 N2 C10 C9 3(3) . .
C6 C7 C8 C9 -1(3) . .
C7 C8 C9 C10 4(4) . .
C8 C9 C10 N2 -4(4) . .
C10 N2 C6 C7 -1(2) . .
C10 N2 C6 N6 176(2) . 2_665
N3 C11 C12 C13 1(2) . .
N3 C15 N5 C1 160(2) . 2_665
N3 C15 N5 Co2 -21(3) . .
C11 N3 C15 C14 -12(3) . .
C11 N3 C15 N5 166(2) . .
C11 C12 C13 C14 -4(3) . .
C12 C13 C14 C15 -2(4) . .
C13 C14 C15 N3 9(4) . .
C13 C14 C15 N5 -168(2) . .
C14 C15 N5 C1 -23(4) . 2_665
C14 C15 N5 Co2 155(2) . .
C15 N3 C11 C12 6(2) . .
C15 N5 Co2 N6 -56.7(17) . .
C15 N5 Co2 N5 125(2) . 2_665
C15 N5 Co2 Co1 32.8(18) . .
C15 N5 Co2 Co1 -144.8(17) . 2_665
N4 C16 C17 C18 -1(2) . .
N4 C20 N6 C6 160(2) . 2_665
N4 C20 N6 Co2 -23(3) . .
C16 N4 C20 C19 -1(3) . .
C16 N4 C20 N6 175.6(19) . .
C16 C17 C18 C19 3(3) . .
C17 C18 C19 C20 -4(4) . .
C18 C19 C20 N4 3(4) . .
C18 C19 C20 N6 -173(3) . .
C19 C20 N6 C6 -23(4) . 2_665
C19 C20 N6 Co2 154(2) . .
C20 N4 C16 C17 0(2) . .
N6 C6 C7 C8 -176(3) 2_665 .
N5 C1 C2 C3 -178(2) 2_665 .
Co1 N1 C1 C2 -176.8(15) . .
Co1 N1 C1 N5 3(2) . 2_665
Co1 N1 C5 C4 178(2) . .
Co1 N2 C6 C7 -179.0(15) . .
Co1 N2 C6 N6 -2(2) . 2_665
Co1 N2 C10 C9 -179(2) . .
Co1 N3 C11 C12 179.7(16) . .
Co1 N3 C15 C14 175.2(18) . .
Co1 N3 C15 N5 -8(3) . .
Co1 N4 C16 C17 -178.9(15) . .
Co1 N4 C20 C19 177.9(17) . .
Co1 N4 C20 N6 -5(3) . .
